data_7134745
loop_
_publ_author_name
'Nagase, Mai'
'Yoshida, Ryu'
'Nakano, Sachiko'
'Hirose, Takashi'
'Segawa, Yasutomo'

_publ_section_title
;
 Synthesis, structure, and properties of twisted &#x3c0;-conjugated
 molecules featuring three-dimensional &#x3c0;-&#x3c0; interactions in
 solid states.
;
_journal_issue 60
_journal_name_full 'Chemical communications (Cambridge, England)'
_journal_page_first 11187
_journal_page_last 11190
_journal_paper_doi 10.1039/d5cc02387d
_journal_volume 61
_journal_year 2025
_chemical_formula_moiety 'C20 H12 S6'
_chemical_formula_sum 'C20 H12 S6'
_chemical_formula_weight 444.66
_space_group_crystal_system monoclinic
_space_group_IT_number 15
_space_group_name_Hall '-I 2ya'
_space_group_name_H-M_alt 'I 1 2/a 1'
_atom_sites_solution_hydrogens geom
_atom_sites_solution_primary dual
_audit_creation_date 2023-12-31
_audit_creation_method
;
Olex2 1.3
(compiled 2020.11.12 svn.r5f609507 for OlexSys, GUI svn.r6408)
;
_audit_update_record
;
2025-01-16 deposited with the CCDC.	2025-06-19 downloaded from the CCDC.
;
_cell_angle_alpha 90
_cell_angle_beta 92.097(2)
_cell_angle_gamma 90
_cell_formula_units_Z 8
_cell_length_a 13.9881(3)
_cell_length_b 11.6422(3)
_cell_length_c 22.2132(5)
_cell_measurement_reflns_used 10009
_cell_measurement_temperature 143.15
_cell_measurement_theta_max 29.8770
_cell_measurement_theta_min 2.9060
_cell_volume 3615.05(15)
_computing_cell_refinement 'CrysAlisPro 1.171.39.43c (Rigaku OD, 2018)'
_computing_data_collection 'CrysAlisPro 1.171.39.43c (Rigaku OD, 2018)'
_computing_data_reduction 'CrysAlisPro 1.171.39.43c (Rigaku OD, 2018)'
_computing_molecular_graphics 'Olex2 1.3 (Dolomanov et al., 2009)'
_computing_publication_material 'Olex2 1.3 (Dolomanov et al., 2009)'
_computing_structure_refinement 'SHELXL 2018/3 (Sheldrick, 2015)'
_computing_structure_solution 'SHELXT  (Sheldrick, 2015)'
_diffrn_ambient_temperature 143.15
_diffrn_detector 'CCD plate'
_diffrn_detector_type HyPix
_diffrn_measured_fraction_theta_full 0.999
_diffrn_measured_fraction_theta_max 0.803
_diffrn_measurement_details
;
List of Runs (angles in degrees, time in seconds):

  # Type    Start    End  Width  t~exp~   \w     \q     \k     \f   Frames
#--------------------------------------------------------------------------
  1  \w    -39.00  72.00   0.50    0.30    --   -7.01  19.00 -60.00  222
  2  \w      4.00  30.00   0.50    0.30    --   -7.01  49.00-102.00   52
  3  \w     -3.00  32.00   0.50    0.30    --   -7.01 -99.00-180.00   70
  4  \w     -5.00  24.00   0.50    0.30    --   -7.01 -99.00 -30.00   58
  5  \w    -80.00  14.00   0.50    0.30    --   -7.01 -49.00 109.00  188
;
_diffrn_measurement_device 'four-circle diffractometer'
_diffrn_measurement_device_type 'ROD, Synergy Custom system, HyPix'
_diffrn_measurement_method '\w scans'
_diffrn_orient_matrix_type 'CrysAlisPro convention (1999,Acta A55,543-557)'
_diffrn_orient_matrix_UB_11 0.0142625000
_diffrn_orient_matrix_UB_12 -0.0364837000
_diffrn_orient_matrix_UB_13 0.0242763000
_diffrn_orient_matrix_UB_21 -0.0480266000
_diffrn_orient_matrix_UB_22 -0.0024879000
_diffrn_orient_matrix_UB_23 0.0091466000
_diffrn_orient_matrix_UB_31 -0.0082293000
_diffrn_orient_matrix_UB_32 -0.0487263000
_diffrn_orient_matrix_UB_33 -0.0186255000
_diffrn_radiation_monochromator mirror
_diffrn_radiation_probe x-ray
_diffrn_radiation_type 'Mo K\a'
_diffrn_radiation_wavelength 0.71073
_diffrn_reflns_av_R_equivalents 0.0230
_diffrn_reflns_av_unetI/netI 0.0241
_diffrn_reflns_Laue_measured_fraction_full 0.999
_diffrn_reflns_Laue_measured_fraction_max 0.803
_diffrn_reflns_limit_h_max 17
_diffrn_reflns_limit_h_min -15
_diffrn_reflns_limit_k_max 15
_diffrn_reflns_limit_k_min -14
_diffrn_reflns_limit_l_max 28
_diffrn_reflns_limit_l_min -28
_diffrn_reflns_number 14624
_diffrn_reflns_point_group_measured_fraction_full 0.999
_diffrn_reflns_point_group_measured_fraction_max 0.803
_diffrn_reflns_theta_full 25.000
_diffrn_reflns_theta_max 29.743
_diffrn_reflns_theta_min 2.891
_diffrn_source 'Rotating-anode X-ray tube'
_diffrn_source_type 'Rigaku (Mo) X-ray Source'
_exptl_absorpt_coefficient_mu 0.759
_exptl_absorpt_correction_T_max 1.00000
_exptl_absorpt_correction_T_min 0.95183
_exptl_absorpt_correction_type multi-scan
_exptl_absorpt_process_details
;
CrysAlisPro 1.171.39.43c (Rigaku Oxford Diffraction, 2018)
Empirical absorption correction using spherical harmonics,
 implemented in SCALE3 ABSPACK scaling algorithm.
;
_exptl_crystal_colour yellow
_exptl_crystal_colour_primary yellow
_exptl_crystal_density_diffrn 1.634
_exptl_crystal_description block
_exptl_crystal_F_000 1824
_exptl_crystal_size_max 0.15
_exptl_crystal_size_mid 0.15
_exptl_crystal_size_min 0.15
_refine_diff_density_max 0.344
_refine_diff_density_min -0.275
_refine_diff_density_rms 0.058
_refine_ls_extinction_method none
_refine_ls_goodness_of_fit_ref 1.051
_refine_ls_hydrogen_treatment constr
_refine_ls_matrix_type full
_refine_ls_number_parameters 239
_refine_ls_number_reflns 4149
_refine_ls_number_restraints 0
_refine_ls_restrained_S_all 1.051
_refine_ls_R_factor_all 0.0309
_refine_ls_R_factor_gt 0.0268
_refine_ls_shift/su_max 0.001
_refine_ls_shift/su_mean 0.000
_refine_ls_structure_factor_coef Fsqd
_refine_ls_weighting_details 'w=1/[\s^2^(Fo^2^)+(0.0344P)^2^+2.9887P] where P=(Fo^2^+2Fc^2^)/3'
_refine_ls_weighting_scheme calc
_refine_ls_wR_factor_gt 0.0678
_refine_ls_wR_factor_ref 0.0702
_reflns_Friedel_coverage 0.000
_reflns_number_gt 3693
_reflns_number_total 4149
_reflns_threshold_expression 'I > 2\s(I)'
_cod_data_source_file d5cc02387d3.cif
_cod_data_source_block 1
_cod_depositor_comments 'Adding full bibliography for 7134744--7134746.cif.'
_cod_database_code 7134745
_shelx_shelxl_version_number 2018/3
_chemical_oxdiff_formula 'C H S'
_shelx_space_group_comment
;
The symmetry employed for this shelxl refinement is uniquely defined
by the following loop, which should always be used as a source of
symmetry information in preference to the above space-group names.
They are only intended as comments.
;
_reflns_odcompleteness_completeness 99.83
_reflns_odcompleteness_iscentric 1
_reflns_odcompleteness_theta 25.30
_olex2_refinement_description
;
1. Fixed Uiso
 At 1.5 times of:
  All C(H,H,H) groups
2.a Idealised Me refined as rotating group:
 C20(H20A,H20B,H20C), C17(H17A,H17B,H17C), C19(H19A,H19B,H19C), C18(H18A,H18B,
 H18C)
;
_olex2_submission_special_instructions 'No special instructions were received'
_oxdiff_exptl_absorpt_empirical_details
;
Empirical correction (ABSPACK) includes:
- Absorption correction using spherical harmonics
- Frame scaling
;
_oxdiff_exptl_absorpt_empirical_full_max 1.081
_oxdiff_exptl_absorpt_empirical_full_min 0.926

loop_
_space_group_symop_operation_xyz
'x, y, z'
'-x+1/2, y, -z'
'x+1/2, y+1/2, z+1/2'
'-x+1, y+1/2, -z+1/2'
'-x, -y, -z'
'x-1/2, -y, z'
'-x+1/2, -y+1/2, -z+1/2'
'x, -y+1/2, z+1/2'

loop_
_atom_site_label
_atom_site_type_symbol
_atom_site_fract_x
_atom_site_fract_y
_atom_site_fract_z
_atom_site_U_iso_or_equiv
_atom_site_adp_type
_atom_site_occupancy
_atom_site_site_symmetry_order
_atom_site_calc_flag
_atom_site_refinement_flags_posn
_atom_site_refinement_flags_adp
_atom_site_refinement_flags_occupancy
_atom_site_disorder_assembly
_atom_site_disorder_group
S6 S 0.50717(3) 0.87641(3) 0.27011(2) 0.01892(9) Uani 1 1 d . . . . .
S1 S 0.37269(3) 0.81538(3) 0.53624(2) 0.02028(10) Uani 1 1 d . . . . .
S5 S 0.37089(3) 0.71215(3) 0.19391(2) 0.02164(10) Uani 1 1 d . . . . .
S4 S 0.23611(3) 0.50260(3) 0.22101(2) 0.02218(10) Uani 1 1 d . . . . .
S2 S 0.37776(3) 0.54900(3) 0.55934(2) 0.02186(10) Uani 1 1 d . . . . .
S3 S 0.37833(3) 0.32617(3) 0.47895(2) 0.02336(10) Uani 1 1 d . . . . .
C12 C 0.34629(10) 0.61006(12) 0.29808(7) 0.0163(3) Uani 1 1 d . . . . .
C16 C 0.43726(11) 0.77383(12) 0.36336(6) 0.0157(3) Uani 1 1 d . . . . .
C8 C 0.35113(10) 0.46664(13) 0.38844(7) 0.0171(3) Uani 1 1 d . . . . .
C14 C 0.40516(11) 0.70936(12) 0.31104(6) 0.0157(3) Uani 1 1 d . . . . .
C10 C 0.31391(11) 0.50916(12) 0.32958(7) 0.0165(3) Uani 1 1 d . . . . .
C6 C 0.37328(10) 0.53621(12) 0.44080(7) 0.0168(3) Uani 1 1 d . . . . .
C2 C 0.40115(10) 0.76258(12) 0.42442(6) 0.0157(3) Uani 1 1 d . . . . .
C4 C 0.38057(10) 0.65655(13) 0.45529(7) 0.0162(3) Uani 1 1 d . . . . .
C11 C 0.31679(11) 0.60977(13) 0.23812(7) 0.0191(3) Uani 1 1 d . . . . .
C15 C 0.50083(11) 0.85883(12) 0.34775(7) 0.0175(3) Uani 1 1 d . . . . .
C9 C 0.24683(11) 0.44957(13) 0.29454(7) 0.0196(3) Uani 1 1 d . . . . .
C1 C 0.39057(11) 0.85589(13) 0.46198(7) 0.0180(3) Uani 1 1 d . . . . .
C3 C 0.37319(11) 0.67334(13) 0.51647(7) 0.0188(3) Uani 1 1 d . . . . .
C13 C 0.43056(11) 0.76273(12) 0.25826(6) 0.0177(3) Uani 1 1 d . . . . .
C7 C 0.35971(11) 0.35130(13) 0.40221(7) 0.0203(3) Uani 1 1 d . . . . .
C20 C 0.56876(12) 0.92734(14) 0.38697(7) 0.0238(3) Uani 1 1 d . . . . .
H20A H 0.633833 0.918432 0.372724 0.036 Uiso 1 1 calc R U . . .
H20B H 0.566441 0.899891 0.428594 0.036 Uiso 1 1 calc R U . . .
H20C H 0.550522 1.008581 0.385274 0.036 Uiso 1 1 calc R U . . .
C17 C 0.38028(12) 0.98077(13) 0.44655(7) 0.0228(3) Uani 1 1 d . . . . .
H17A H 0.322249 1.011200 0.464147 0.034 Uiso 1 1 calc R U . . .
H17B H 0.375722 0.989775 0.402674 0.034 Uiso 1 1 calc R U . . .
H17C H 0.436134 1.022944 0.462742 0.034 Uiso 1 1 calc R U . . .
C5 C 0.38001(11) 0.47078(13) 0.49290(7) 0.0199(3) Uani 1 1 d . . . . .
C19 C 0.17826(12) 0.35692(14) 0.31136(8) 0.0263(4) Uani 1 1 d . . . . .
H19A H 0.113287 0.378469 0.297748 0.039 Uiso 1 1 calc R U . . .
H19B H 0.180593 0.347081 0.355207 0.039 Uiso 1 1 calc R U . . .
H19C H 0.196109 0.284664 0.292123 0.039 Uiso 1 1 calc R U . . .
C18 C 0.36371(13) 0.24847(13) 0.36154(8) 0.0267(4) Uani 1 1 d . . . . .
H18A H 0.421949 0.204426 0.371267 0.040 Uiso 1 1 calc R U . . .
H18B H 0.364237 0.273967 0.319510 0.040 Uiso 1 1 calc R U . . .
H18C H 0.307546 0.199923 0.367311 0.040 Uiso 1 1 calc R U . . .

loop_
_atom_site_aniso_label
_atom_site_aniso_U_11
_atom_site_aniso_U_22
_atom_site_aniso_U_33
_atom_site_aniso_U_23
_atom_site_aniso_U_13
_atom_site_aniso_U_12
S6 0.0233(2) 0.01880(19) 0.01491(18) 0.00078(13) 0.00404(14) -0.00220(14)
S1 0.0243(2) 0.0243(2) 0.01237(18) -0.00321(13) 0.00210(14) -0.00392(15)
S5 0.0279(2) 0.0245(2) 0.01235(19) -0.00245(13) -0.00089(15) 0.00029(15)
S4 0.0211(2) 0.0254(2) 0.0197(2) -0.00819(14) -0.00401(15) -0.00135(15)
S2 0.0229(2) 0.0272(2) 0.0156(2) 0.00508(14) 0.00061(15) -0.00498(15)
S3 0.0235(2) 0.0197(2) 0.0269(2) 0.00666(15) 0.00119(16) -0.00287(15)
C12 0.0148(7) 0.0182(7) 0.0161(7) -0.0039(5) 0.0003(6) 0.0021(5)
C16 0.0171(7) 0.0155(7) 0.0144(7) -0.0009(5) 0.0004(6) 0.0001(5)
C8 0.0128(7) 0.0188(7) 0.0198(8) -0.0013(5) 0.0018(6) -0.0028(5)
C14 0.0162(7) 0.0164(7) 0.0146(7) -0.0016(5) 0.0010(6) 0.0016(5)
C10 0.0150(7) 0.0165(7) 0.0182(7) -0.0047(5) 0.0012(6) 0.0006(5)
C6 0.0130(7) 0.0195(7) 0.0179(8) 0.0012(5) 0.0005(6) -0.0037(5)
C2 0.0146(7) 0.0189(7) 0.0135(7) -0.0005(5) 0.0001(5) -0.0022(5)
C4 0.0136(7) 0.0203(7) 0.0147(7) 0.0004(5) -0.0002(5) -0.0032(5)
C11 0.0198(8) 0.0198(7) 0.0176(8) -0.0045(5) -0.0011(6) 0.0013(6)
C15 0.0207(8) 0.0181(7) 0.0140(7) -0.0009(5) 0.0012(6) -0.0018(6)
C9 0.0179(8) 0.0200(7) 0.0210(8) -0.0062(6) 0.0011(6) 0.0003(6)
C1 0.0187(8) 0.0209(7) 0.0145(7) -0.0009(5) 0.0007(6) -0.0032(6)
C3 0.0173(8) 0.0228(8) 0.0163(7) 0.0010(5) 0.0011(6) -0.0050(6)
C13 0.0212(8) 0.0179(7) 0.0140(7) -0.0019(5) 0.0011(6) 0.0011(6)
C7 0.0177(8) 0.0194(7) 0.0240(8) 0.0014(6) 0.0015(6) -0.0034(6)
C20 0.0269(9) 0.0251(8) 0.0195(8) -0.0023(6) 0.0019(6) -0.0101(6)
C17 0.0301(9) 0.0206(8) 0.0178(8) -0.0026(6) 0.0010(6) -0.0003(6)
C5 0.0171(8) 0.0218(8) 0.0207(8) 0.0032(6) 0.0000(6) -0.0033(6)
C19 0.0207(8) 0.0257(8) 0.0324(9) -0.0080(7) 0.0006(7) -0.0073(6)
C18 0.0296(9) 0.0176(8) 0.0332(10) -0.0003(6) 0.0050(7) -0.0008(6)

loop_
_atom_type_symbol
_atom_type_description
_atom_type_scat_dispersion_real
_atom_type_scat_dispersion_imag
_atom_type_scat_source
C C 0.0033 0.0016 'International Tables Vol C Tables 4.2.6.8 and 6.1.1.4'
H H 0.0000 0.0000 'International Tables Vol C Tables 4.2.6.8 and 6.1.1.4'
S S 0.1246 0.1234 'International Tables Vol C Tables 4.2.6.8 and 6.1.1.4'

loop_
_geom_angle_atom_site_label_1
_geom_angle_atom_site_label_2
_geom_angle_atom_site_label_3
_geom_angle
_geom_angle_site_symmetry_1
_geom_angle_site_symmetry_3
_geom_angle_publ_flag
C13 S6 C15 90.40(7) . . ?
C3 S1 C1 90.95(7) . . ?
C13 S5 C11 88.48(7) . . ?
C11 S4 C9 90.95(7) . . ?
C3 S2 C5 88.42(7) . . ?
C5 S3 C7 90.72(7) . . ?
C14 C12 C10 137.73(14) . . ?
C11 C12 C14 110.06(13) . . ?
C11 C12 C10 112.12(13) . . ?
C14 C16 C2 126.16(13) . . ?
C15 C16 C14 110.77(13) . . ?
C15 C16 C2 122.73(13) . . ?
C6 C8 C10 125.80(13) . . ?
C7 C8 C10 123.20(13) . . ?
C7 C8 C6 110.67(14) . . ?
C16 C14 C12 137.48(13) . . ?
C13 C14 C12 110.68(13) . . ?
C13 C14 C16 111.53(13) . . ?
C12 C10 C8 126.44(13) . . ?
C9 C10 C12 110.64(13) . . ?
C9 C10 C8 122.72(13) . . ?
C4 C6 C8 137.58(14) . . ?
C5 C6 C8 111.78(13) . . ?
C5 C6 C4 110.23(13) . . ?
C4 C2 C16 126.47(13) . . ?
C1 C2 C16 122.36(13) . . ?
C1 C2 C4 110.94(13) . . ?
C6 C4 C2 137.56(13) . . ?
C3 C4 C6 110.52(13) . . ?
C3 C4 C2 111.67(13) . . ?
S4 C11 S5 132.14(9) . . ?
C12 C11 S5 115.04(12) . . ?
C12 C11 S4 112.75(12) . . ?
C16 C15 S6 112.88(11) . . ?
C16 C15 C20 129.50(14) . . ?
C20 C15 S6 117.36(11) . . ?
C10 C9 S4 112.45(12) . . ?
C10 C9 C19 130.34(15) . . ?
C19 C9 S4 116.95(12) . . ?
C2 C1 S1 112.42(11) . . ?
C2 C1 C17 129.50(14) . . ?
C17 C1 S1 117.58(11) . . ?
S1 C3 S2 131.82(9) . . ?
C4 C3 S1 112.99(11) . . ?
C4 C3 S2 114.84(11) . . ?
S6 C13 S5 131.90(9) . . ?
C14 C13 S6 113.22(11) . . ?
C14 C13 S5 114.54(11) . . ?
C8 C7 S3 112.90(12) . . ?
C8 C7 C18 130.27(15) . . ?
C18 C7 S3 116.60(11) . . ?
C15 C20 H20A 109.5 . . ?
C15 C20 H20B 109.5 . . ?
C15 C20 H20C 109.5 . . ?
H20A C20 H20B 109.5 . . ?
H20A C20 H20C 109.5 . . ?
H20B C20 H20C 109.5 . . ?
C1 C17 H17A 109.5 . . ?
C1 C17 H17B 109.5 . . ?
C1 C17 H17C 109.5 . . ?
H17A C17 H17B 109.5 . . ?
H17A C17 H17C 109.5 . . ?
H17B C17 H17C 109.5 . . ?
S3 C5 S2 132.03(9) . . ?
C6 C5 S2 114.77(12) . . ?
C6 C5 S3 112.91(12) . . ?
C9 C19 H19A 109.5 . . ?
C9 C19 H19B 109.5 . . ?
C9 C19 H19C 109.5 . . ?
H19A C19 H19B 109.5 . . ?
H19A C19 H19C 109.5 . . ?
H19B C19 H19C 109.5 . . ?
C7 C18 H18A 109.5 . . ?
C7 C18 H18B 109.5 . . ?
C7 C18 H18C 109.5 . . ?
H18A C18 H18B 109.5 . . ?
H18A C18 H18C 109.5 . . ?
H18B C18 H18C 109.5 . . ?

loop_
_geom_bond_atom_site_label_1
_geom_bond_atom_site_label_2
_geom_bond_distance
_geom_bond_site_symmetry_2
_geom_bond_publ_flag
S6 C15 1.7423(15) . ?
S6 C13 1.7171(15) . ?
S1 C1 1.7425(15) . ?
S1 C3 1.7111(15) . ?
S5 C11 1.7355(16) . ?
S5 C13 1.7319(15) . ?
S4 C11 1.7157(16) . ?
S4 C9 1.7475(16) . ?
S2 C3 1.7326(15) . ?
S2 C5 1.7354(16) . ?
S3 C7 1.7396(16) . ?
S3 C5 1.7119(16) . ?
C12 C14 1.442(2) . ?
C12 C10 1.448(2) . ?
C12 C11 1.380(2) . ?
C16 C14 1.441(2) . ?
C16 C2 1.470(2) . ?
C16 C15 1.383(2) . ?
C8 C10 1.475(2) . ?
C8 C6 1.442(2) . ?
C8 C7 1.381(2) . ?
C14 C13 1.385(2) . ?
C10 C9 1.384(2) . ?
C6 C4 1.440(2) . ?
C6 C5 1.386(2) . ?
C2 C4 1.4463(19) . ?
C2 C1 1.381(2) . ?
C4 C3 1.381(2) . ?
C15 C20 1.496(2) . ?
C9 C19 1.500(2) . ?
C1 C17 1.499(2) . ?
C7 C18 1.502(2) . ?
C20 H20A 0.9800 . ?
C20 H20B 0.9800 . ?
C20 H20C 0.9800 . ?
C17 H17A 0.9800 . ?
C17 H17B 0.9800 . ?
C17 H17C 0.9800 . ?
C19 H19A 0.9800 . ?
C19 H19B 0.9800 . ?
C19 H19C 0.9800 . ?
C18 H18A 0.9800 . ?
C18 H18B 0.9800 . ?
C18 H18C 0.9800 . ?

loop_
_geom_torsion_atom_site_label_1
_geom_torsion_atom_site_label_2
_geom_torsion_atom_site_label_3
_geom_torsion_atom_site_label_4
_geom_torsion
_geom_torsion_site_symmetry_1
_geom_torsion_site_symmetry_2
_geom_torsion_site_symmetry_3
_geom_torsion_site_symmetry_4
_geom_torsion_publ_flag
C12 C14 C13 S6 -176.03(10) . . . . ?
C12 C14 C13 S5 9.92(17) . . . . ?
C12 C10 C9 S4 8.63(16) . . . . ?
C12 C10 C9 C19 -165.19(15) . . . . ?
C16 C14 C13 S6 9.24(17) . . . . ?
C16 C14 C13 S5 -164.81(10) . . . . ?
C16 C2 C4 C6 -10.0(3) . . . . ?
C16 C2 C4 C3 163.49(15) . . . . ?
C16 C2 C1 S1 -166.50(12) . . . . ?
C16 C2 C1 C17 22.0(3) . . . . ?
C8 C10 C9 S4 -166.50(11) . . . . ?
C8 C10 C9 C19 19.7(2) . . . . ?
C8 C6 C4 C2 -26.6(3) . . . . ?
C8 C6 C4 C3 159.91(17) . . . . ?
C8 C6 C5 S2 -165.25(11) . . . . ?
C8 C6 C5 S3 9.31(17) . . . . ?
C14 C12 C10 C8 -12.7(3) . . . . ?
C14 C12 C10 C9 172.41(17) . . . . ?
C14 C12 C11 S5 9.08(16) . . . . ?
C14 C12 C11 S4 -173.49(10) . . . . ?
C14 C16 C2 C4 43.1(2) . . . . ?
C14 C16 C2 C1 -142.89(16) . . . . ?
C14 C16 C15 S6 9.67(17) . . . . ?
C14 C16 C15 C20 -164.20(15) . . . . ?
C10 C12 C14 C16 -22.8(3) . . . . ?
C10 C12 C14 C13 164.43(17) . . . . ?
C10 C12 C11 S5 -168.17(10) . . . . ?
C10 C12 C11 S4 9.26(16) . . . . ?
C10 C8 C6 C4 -9.0(3) . . . . ?
C10 C8 C6 C5 162.59(14) . . . . ?
C10 C8 C7 S3 -165.77(11) . . . . ?
C10 C8 C7 C18 20.0(3) . . . . ?
C6 C8 C10 C12 43.3(2) . . . . ?
C6 C8 C10 C9 -142.41(15) . . . . ?
C6 C8 C7 S3 8.01(17) . . . . ?
C6 C8 C7 C18 -166.16(16) . . . . ?
C6 C4 C3 S1 -175.61(11) . . . . ?
C6 C4 C3 S2 10.29(17) . . . . ?
C2 C16 C14 C12 -11.3(3) . . . . ?
C2 C16 C14 C13 161.41(14) . . . . ?
C2 C16 C15 S6 -164.00(12) . . . . ?
C2 C16 C15 C20 22.1(3) . . . . ?
C2 C4 C3 S1 9.08(17) . . . . ?
C2 C4 C3 S2 -165.03(11) . . . . ?
C4 C6 C5 S2 8.73(17) . . . . ?
C4 C6 C5 S3 -176.72(11) . . . . ?
C4 C2 C1 S1 8.38(17) . . . . ?
C4 C2 C1 C17 -163.13(16) . . . . ?
C11 S5 C13 S6 -176.79(12) . . . . ?
C11 S5 C13 C14 -4.14(12) . . . . ?
C11 S4 C9 C10 -3.07(12) . . . . ?
C11 S4 C9 C19 171.64(12) . . . . ?
C11 C12 C14 C16 160.96(17) . . . . ?
C11 C12 C14 C13 -11.78(18) . . . . ?
C11 C12 C10 C8 163.46(14) . . . . ?
C11 C12 C10 C9 -11.44(18) . . . . ?
C15 S6 C13 S5 169.51(12) . . . . ?
C15 S6 C13 C14 -3.21(12) . . . . ?
C15 C16 C14 C12 175.30(17) . . . . ?
C15 C16 C14 C13 -12.00(18) . . . . ?
C15 C16 C2 C4 -144.27(16) . . . . ?
C15 C16 C2 C1 29.8(2) . . . . ?
C9 S4 C11 S5 173.18(12) . . . . ?
C9 S4 C11 C12 -3.69(12) . . . . ?
C1 S1 C3 S2 169.12(13) . . . . ?
C1 S1 C3 C4 -3.69(13) . . . . ?
C1 C2 C4 C6 175.37(17) . . . . ?
C1 C2 C4 C3 -11.14(19) . . . . ?
C3 S1 C1 C2 -2.91(12) . . . . ?
C3 S1 C1 C17 169.71(13) . . . . ?
C3 S2 C5 S3 -175.87(13) . . . . ?
C3 S2 C5 C6 -2.63(12) . . . . ?
C13 S6 C15 C16 -3.92(12) . . . . ?
C13 S6 C15 C20 170.76(13) . . . . ?
C13 S5 C11 S4 -179.91(13) . . . . ?
C13 S5 C11 C12 -3.10(12) . . . . ?
C7 S3 C5 S2 169.30(12) . . . . ?
C7 S3 C5 C6 -4.04(13) . . . . ?
C7 C8 C10 C12 -143.91(15) . . . . ?
C7 C8 C10 C9 30.4(2) . . . . ?
C7 C8 C6 C4 177.40(17) . . . . ?
C7 C8 C6 C5 -11.00(18) . . . . ?
C5 S2 C3 S1 -177.33(13) . . . . ?
C5 S2 C3 C4 -4.61(13) . . . . ?
C5 S3 C7 C8 -2.48(13) . . . . ?
C5 S3 C7 C18 172.55(13) . . . . ?
C5 C6 C4 C2 161.76(17) . . . . ?
C5 C6 C4 C3 -11.78(18) . . . . ?
